data_4122767
loop_
_publ_author_name
'Bassanetti, Irene'
'Comotti, Angiolina'
'Sozzani, Piero'
'Bracco, Silvia'
'Calestani, Gianluca'
'Mezzadri, Francesco'
'Marchi\`o, Luciano'

_publ_section_title
;
 Porous molecular crystals by macrocyclic coordination supramolecules.
;
_journal_issue 42
_journal_name_full 'Journal of the American Chemical Society'
_journal_page_first 14883
_journal_page_last 14895
_journal_paper_doi 10.1021/ja507555j
_journal_volume 136
_journal_year 2014
_chemical_formula_moiety 'C56 H52 Ag2 F6 N8 O6 S4, 2(C H2 Cl2)'
_chemical_formula_sum 'C58 H56 Ag2 Cl4 F6 N8 O6 S4'
_chemical_formula_weight 1560.89
_chemical_name_systematic
;
 ?
;
_space_group_IT_number 61
_symmetry_cell_setting orthorhombic
_symmetry_space_group_name_Hall '-P 2ac 2ab'
_symmetry_space_group_name_H-M 'P b c a'
_atom_sites_solution_hydrogens geom
_atom_sites_solution_primary direct
_atom_sites_solution_secondary difmap
_audit_creation_method SHELXL-97
_cell_angle_alpha 90.00
_cell_angle_beta 90.00
_cell_angle_gamma 90.00
_cell_formula_units_Z 8
_cell_length_a 22.444(1)
_cell_length_b 20.464(1)
_cell_length_c 28.423(1)
_cell_measurement_reflns_used 15981
_cell_measurement_temperature 293(2)
_cell_measurement_theta_max 25.03
_cell_measurement_theta_min 1.81
_cell_volume 13054.5(10)
_computing_cell_refinement Saint
_computing_data_collection Smart
_computing_data_reduction Saint
_computing_structure_refinement 'SHELXL-97 (Sheldrick, 1997)'
_computing_structure_solution Sir2004
_diffrn_ambient_temperature 293(2)
_diffrn_measured_fraction_theta_full 0.992
_diffrn_measured_fraction_theta_max 0.992
_diffrn_measurement_device_type 'Bruker Smart 1000 CCD'
_diffrn_measurement_method 'theta & omega scan'
_diffrn_radiation_monochromator graphite
_diffrn_radiation_source 'fine-focus sealed tube'
_diffrn_radiation_type MoK\a
_diffrn_radiation_wavelength 0.71073
_diffrn_reflns_av_R_equivalents 0.1383
_diffrn_reflns_av_sigmaI/netI 0.1136
_diffrn_reflns_limit_h_max 26
_diffrn_reflns_limit_h_min -26
_diffrn_reflns_limit_k_max 24
_diffrn_reflns_limit_k_min -24
_diffrn_reflns_limit_l_max 33
_diffrn_reflns_limit_l_min -33
_diffrn_reflns_number 105467
_diffrn_reflns_theta_full 25.03
_diffrn_reflns_theta_max 25.03
_diffrn_reflns_theta_min 1.43
_diffrn_standards_decay_% none
_exptl_absorpt_coefficient_mu 0.964
_exptl_absorpt_correction_T_max 1.000
_exptl_absorpt_correction_T_min 0.844
_exptl_absorpt_correction_type multi-scan
_exptl_absorpt_process_details SADABS
_exptl_crystal_colour colorless
_exptl_crystal_density_diffrn 1.588
_exptl_crystal_density_method 'not measured'
_exptl_crystal_description block
_exptl_crystal_F_000 6304
_exptl_crystal_size_max 0.20
_exptl_crystal_size_mid 0.14
_exptl_crystal_size_min 0.09
_refine_diff_density_max 1.009
_refine_diff_density_min -0.616
_refine_diff_density_rms 0.079
_refine_ls_extinction_method none
_refine_ls_goodness_of_fit_ref 1.008
_refine_ls_hydrogen_treatment constr
_refine_ls_matrix_type full
_refine_ls_number_parameters 814
_refine_ls_number_reflns 11438
_refine_ls_number_restraints 51
_refine_ls_restrained_S_all 1.012
_refine_ls_R_factor_all 0.1354
_refine_ls_R_factor_gt 0.0515
_refine_ls_shift/su_max 0.001
_refine_ls_shift/su_mean 0.000
_refine_ls_structure_factor_coef Fsqd
_refine_ls_weighting_details 'calc w=1/[\s^2^(Fo^2^)+(0.0260P)^2^+0.0000P] where P=(Fo^2^+2Fc^2^)/3'
_refine_ls_weighting_scheme calc
_refine_ls_wR_factor_gt 0.0834
_refine_ls_wR_factor_ref 0.0969
_reflns_number_gt 5330
_reflns_number_total 11438
_reflns_threshold_expression >2sigma(I)
_cod_data_source_file ja507555j_si_002.cif
_cod_data_source_block ib201dh
_cod_depositor_comments
;
The following automatic conversions were performed:

'_symmetry_cell_setting' value 'Orthorhombic' changed to
'orthorhombic' according to
/home/saulius/struct/COD-crude-data--automatic-downloads/rss-feeds/ACS/lib/dictionaries/cif_core.dic
dictionary named 'cif_core.dic' version 2.4.2 from 2011-04-26.

Automatic conversion script
Id: cif_fix_values 2827 2014-09-09 07:05:25Z andrius 

 Adding full bibliography for 4122761--4122771.cif.
;
_cod_original_sg_symbol_Hall -P2ac2ab
_cod_original_sg_symbol_H-M Pbca
_cod_database_code 4122767

loop_
_symmetry_equiv_pos_as_xyz
'x, y, z'
'-x+1/2, -y, z+1/2'
'-x, y+1/2, -z+1/2'
'x+1/2, -y+1/2, -z'
'-x, -y, -z'
'x-1/2, y, -z-1/2'
'x, -y-1/2, z-1/2'
'-x-1/2, y-1/2, z'

loop_
_atom_site_label
_atom_site_type_symbol
_atom_site_fract_x
_atom_site_fract_y
_atom_site_fract_z
_atom_site_U_iso_or_equiv
_atom_site_adp_type
_atom_site_occupancy
_atom_site_symmetry_multiplicity
_atom_site_calc_flag
_atom_site_refinement_flags
_atom_site_disorder_assembly
_atom_site_disorder_group
Ag2 Ag 0.169104(19) 0.40610(2) 0.252925(17) 0.04950(14) Uani 1 1 d . . .
Ag1 Ag 0.01793(2) 0.66816(2) 0.094610(18) 0.06150(16) Uani 1 1 d . . .
S17 S 0.28981(7) 0.43372(9) 0.17300(6) 0.0558(5) Uani 1 1 d . . .
S13 S 0.11948(6) 0.46421(7) 0.18937(5) 0.0434(4) Uani 1 1 d . . .
S16 S 0.06095(7) 0.22285(7) 0.36209(6) 0.0546(5) Uani 1 1 d . . .
N11 N 0.09038(18) 0.5393(2) 0.09524(15) 0.0345(11) Uani 1 1 d . . .
N15 N 0.20480(19) 0.3780(2) 0.36191(18) 0.0409(12) Uani 1 1 d . . .
O37 O 0.25008(17) 0.4828(2) 0.15634(16) 0.0750(14) Uani 1 1 d . . .
F17 F 0.33477(18) 0.3302(2) 0.13355(15) 0.0993(14) Uani 1 1 d . . .
N24 N 0.1634(2) 0.2987(2) 0.27357(19) 0.0481(13) Uani 1 1 d . . .
C14 C 0.1860(3) 0.2519(3) 0.2472(3) 0.0584(18) Uani 1 1 d . . .
N14 N 0.17643(19) 0.2824(2) 0.31909(19) 0.0419(12) Uani 1 1 d . . .
C76 C 0.0866(2) 0.4178(3) 0.35681(18) 0.0428(15) Uani 1 1 d . C .
H76 H 0.1184 0.4469 0.3567 0.051 Uiso 1 1 calc R . .
C26 C 0.0975(2) 0.3513(3) 0.35577(18) 0.0355(14) Uani 1 1 d . . .
C23 C 0.1264(2) 0.5954(3) 0.16707(19) 0.0375(14) Uani 1 1 d . . .
C16 C 0.1611(2) 0.3256(3) 0.3581(2) 0.0395(14) Uani 1 1 d . C .
H16 H 0.1641 0.2996 0.3870 0.047 Uiso 1 1 calc R . .
N21 N 0.03178(19) 0.5555(2) 0.10373(16) 0.0406(12) Uani 1 1 d . . .
N12 N 0.1552(2) 0.6306(2) 0.08606(16) 0.0429(12) Uani 1 1 d . . .
C63 C 0.1150(3) 0.5704(3) 0.2499(2) 0.0560(17) Uani 1 1 d . . .
H63 H 0.1111 0.5397 0.2738 0.067 Uiso 1 1 calc R B .
C83 C 0.0436(2) 0.4393(3) 0.1925(2) 0.0408(15) Uani 1 1 d . . .
F27 F 0.3232(2) 0.4106(3) 0.08708(15) 0.1189(16) Uani 1 1 d . . .
C31 C 0.0949(3) 0.4912(3) 0.0623(2) 0.0429(15) Uani 1 1 d . B .
C73 C 0.1187(2) 0.5492(3) 0.2025(2) 0.0431(15) Uani 1 1 d . . .
F37 F 0.2478(2) 0.3550(2) 0.10890(15) 0.1049(15) Uani 1 1 d . . .
C15 C 0.2553(3) 0.4613(3) 0.3394(3) 0.0498(17) Uani 1 1 d . . .
C11 C 0.0005(2) 0.5150(3) 0.0760(2) 0.0441(16) Uani 1 1 d . . .
C35 C 0.2362(3) 0.3975(3) 0.4004(2) 0.0512(17) Uani 1 1 d . . .
O27 O 0.34953(16) 0.4550(2) 0.18204(15) 0.0721(13) Uani 1 1 d . . .
C13 C 0.1385(2) 0.5753(3) 0.11639(19) 0.0377(14) Uani 1 1 d . . .
H13 H 0.1729 0.5458 0.1172 0.045 Uiso 1 1 calc R . .
C36 C 0.0491(2) 0.3086(3) 0.3581(2) 0.0412(15) Uani 1 1 d . C .
C51 C 0.1538(2) 0.4666(3) 0.0462(2) 0.0566(18) Uani 1 1 d . . .
H51A H 0.1480 0.4335 0.0227 0.085 Uiso 1 1 calc R B .
H51B H 0.1751 0.4484 0.0724 0.085 Uiso 1 1 calc R . .
H51C H 0.1764 0.5020 0.0330 0.085 Uiso 1 1 calc R . .
C32 C 0.2104(3) 0.6512(3) 0.0749(2) 0.0518(17) Uani 1 1 d . . .
C22 C 0.2025(3) 0.7069(3) 0.0495(2) 0.063(2) Uani 1 1 d . . .
H22 H 0.2323 0.7329 0.0366 0.076 Uiso 1 1 calc R B .
C143 C -0.1284(3) 0.3564(3) 0.2002(3) 0.066(2) Uani 1 1 d . . .
H143 H -0.1521 0.3624 0.2267 0.079 Uiso 1 1 calc R . .
C34 C 0.2079(3) 0.2249(3) 0.3207(3) 0.0569(19) Uani 1 1 d . . .
C153 C -0.0718(3) 0.3858(3) 0.1981(2) 0.0505(17) Uani 1 1 d . . .
C46 C -0.0086(3) 0.3326(3) 0.3603(2) 0.0564(17) Uani 1 1 d . . .
H46 H -0.0405 0.3037 0.3619 0.068 Uiso 1 1 calc R C .
C93 C 0.0221(3) 0.4029(3) 0.1562(2) 0.0461(15) Uani 1 1 d . . .
H93 H 0.0461 0.3953 0.1302 0.055 Uiso 1 1 calc R . .
O17 O 0.26576(17) 0.3907(2) 0.20873(15) 0.0704(13) Uani 1 1 d . . .
C33 C 0.1300(2) 0.6612(3) 0.1798(2) 0.0533(17) Uani 1 1 d . . .
H33 H 0.1358 0.6925 0.1565 0.064 Uiso 1 1 calc R . .
N25 N 0.21589(19) 0.4179(2) 0.32404(16) 0.0411(12) Uani 1 1 d . . .
C56 C -0.0189(3) 0.3988(3) 0.3601(2) 0.0654(19) Uani 1 1 d . C .
H56 H -0.0578 0.4146 0.3615 0.078 Uiso 1 1 calc R . .
N22 N 0.1120(2) 0.6715(2) 0.06933(17) 0.0499(13) Uani 1 1 d . B .
C12 C 0.1420(3) 0.7173(3) 0.0467(2) 0.0539(18) Uani 1 1 d . B .
C25 C 0.2681(3) 0.4504(3) 0.3862(2) 0.0599(19) Uani 1 1 d . . .
H25 H 0.2939 0.4749 0.4048 0.072 Uiso 1 1 calc R . .
C21 C 0.0379(3) 0.4748(3) 0.0500(2) 0.0491(17) Uani 1 1 d . B .
H21 H 0.0265 0.4430 0.0285 0.059 Uiso 1 1 calc R . .
C53 C 0.1172(3) 0.6356(4) 0.2609(2) 0.068(2) Uani 1 1 d . . .
H53 H 0.1132 0.6490 0.2920 0.082 Uiso 1 1 calc R . .
C42 C 0.1091(3) 0.7706(3) 0.0226(2) 0.080(2) Uani 1 1 d . . .
H42A H 0.0692 0.7565 0.0160 0.119 Uiso 1 1 calc R B .
H42B H 0.1289 0.7814 -0.0063 0.119 Uiso 1 1 calc R . .
H42C H 0.1079 0.8084 0.0425 0.119 Uiso 1 1 calc R . .
C41 C -0.0663(2) 0.5154(3) 0.0776(2) 0.065(2) Uani 1 1 d . . .
H41A H -0.0792 0.5251 0.1091 0.097 Uiso 1 1 calc R . .
H41B H -0.0811 0.4734 0.0684 0.097 Uiso 1 1 calc R . .
H41C H -0.0812 0.5481 0.0565 0.097 Uiso 1 1 calc R . .
C173 C 0.0084(3) 0.4499(3) 0.2321(2) 0.066(2) Uani 1 1 d . . .
H173 H 0.0231 0.4748 0.2570 0.080 Uiso 1 1 calc R . .
C66 C 0.0280(3) 0.4417(3) 0.3580(2) 0.0584(18) Uani 1 1 d . . .
H66 H 0.0210 0.4865 0.3574 0.070 Uiso 1 1 calc R C .
C113 C -0.0597(3) 0.3395(3) 0.1203(3) 0.066(2) Uani 1 1 d . . .
H113 H -0.0377 0.3343 0.0928 0.079 Uiso 1 1 calc R . .
C24 C 0.2135(3) 0.2057(3) 0.2752(3) 0.065(2) Uani 1 1 d . . .
H24 H 0.2326 0.1680 0.2648 0.078 Uiso 1 1 calc R . .
C45 C 0.2787(3) 0.5127(3) 0.3068(2) 0.072(2) Uani 1 1 d . . .
H45A H 0.2535 0.5154 0.2795 0.108 Uiso 1 1 calc R . .
H45B H 0.3184 0.5015 0.2972 0.108 Uiso 1 1 calc R . .
H45C H 0.2791 0.5542 0.3226 0.108 Uiso 1 1 calc R . .
C54 C 0.2262(3) 0.1961(3) 0.3658(3) 0.079(2) Uani 1 1 d . . .
H54A H 0.2489 0.1572 0.3600 0.119 Uiso 1 1 calc R . .
H54B H 0.1914 0.1854 0.3839 0.119 Uiso 1 1 calc R . .
H54C H 0.2501 0.2269 0.3828 0.119 Uiso 1 1 calc R . .
C163 C -0.0479(3) 0.4239(3) 0.2347(2) 0.067(2) Uani 1 1 d . . .
H163 H -0.0709 0.4318 0.2613 0.080 Uiso 1 1 calc R . .
C103 C -0.0365(3) 0.3761(3) 0.1574(2) 0.0488(17) Uani 1 1 d . . .
C123 C -0.1155(3) 0.3107(3) 0.1243(3) 0.074(2) Uani 1 1 d . . .
H123 H -0.1304 0.2853 0.0999 0.089 Uiso 1 1 calc R . .
C52 C 0.2649(3) 0.6157(3) 0.0907(3) 0.082(2) Uani 1 1 d . . .
H52A H 0.2661 0.6148 0.1245 0.123 Uiso 1 1 calc R B .
H52B H 0.2997 0.6378 0.0790 0.123 Uiso 1 1 calc R . .
H52C H 0.2641 0.5718 0.0789 0.123 Uiso 1 1 calc R . .
C133 C -0.1486(3) 0.3199(4) 0.1643(3) 0.074(2) Uani 1 1 d . . .
H133 H -0.1859 0.3003 0.1667 0.089 Uiso 1 1 calc R . .
C44 C 0.1799(3) 0.2518(3) 0.1953(2) 0.084(2) Uani 1 1 d . . .
H44A H 0.1578 0.2897 0.1856 0.127 Uiso 1 1 calc R . .
H44B H 0.1591 0.2131 0.1856 0.127 Uiso 1 1 calc R . .
H44C H 0.2187 0.2527 0.1811 0.127 Uiso 1 1 calc R . .
C43 C 0.1252(3) 0.6809(3) 0.2263(3) 0.072(2) Uani 1 1 d . . .
H43 H 0.1275 0.7250 0.2339 0.087 Uiso 1 1 calc R B .
C17 C 0.2988(4) 0.3798(4) 0.1225(3) 0.069(2) Uani 1 1 d . . .
C55 C 0.2336(3) 0.3629(3) 0.4459(2) 0.077(2) Uani 1 1 d . . .
H55A H 0.2672 0.3752 0.4648 0.116 Uiso 1 1 calc R . .
H55B H 0.2345 0.3166 0.4405 0.116 Uiso 1 1 calc R . .
H55C H 0.1975 0.3743 0.4619 0.116 Uiso 1 1 calc R . .
Cl1 Cl 0.27095(12) 0.10323(14) 0.46484(9) 0.1364(9) Uani 1 1 d . . .
Cl2 Cl 0.36871(11) 0.09710(14) 0.39870(11) 0.1503(10) Uani 1 1 d . . .
Cl3 Cl -0.10357(14) 0.94269(18) -0.02022(14) 0.2062(16) Uani 1 1 d . . .
Cl4 Cl 0.01606(16) 0.90520(18) -0.01211(15) 0.2188(17) Uani 1 1 d . . .
C1S C 0.3343(4) 0.0637(4) 0.4495(4) 0.136(4) Uani 1 1 d . . .
H1S1 H 0.3251 0.0181 0.4437 0.163 Uiso 1 1 calc R . .
H1S2 H 0.3621 0.0656 0.4755 0.163 Uiso 1 1 calc R . .
C2S C -0.0475(4) 0.9114(5) 0.0166(4) 0.157(4) Uani 1 1 d . . .
H2S1 H -0.0424 0.9400 0.0435 0.189 Uiso 1 1 calc R . .
H2S2 H -0.0593 0.8687 0.0281 0.189 Uiso 1 1 calc R . .
O18 O -0.0678(5) 0.6609(5) 0.0260(4) 0.057(4) Uiso 0.45 1 d PD A 1
S18 S -0.1057(4) 0.7147(4) 0.0164(3) 0.061(4) Uiso 0.45 1 d PD A 1
O28 O -0.0897(6) 0.7713(6) 0.0443(4) 0.056(4) Uiso 0.45 1 d PD A 1
F38 F -0.1067(8) 0.6908(7) -0.0745(5) 0.112(7) Uiso 0.45 1 d PD A 1
F18 F -0.1261(6) 0.7850(5) -0.0586(4) 0.075(4) Uiso 0.45 1 d PD A 1
C18 C -0.0932(8) 0.7352(9) -0.0442(6) 0.088(9) Uiso 0.45 1 d PD A 1
O38 O -0.1633(6) 0.6940(6) 0.0193(5) 0.102(4) Uiso 0.45 1 d PD A 1
F28 F -0.0394(6) 0.7530(6) -0.0516(4) 0.129(5) Uiso 0.45 1 d PD A 1
S19 S -0.0957(4) 0.7116(4) 0.0188(3) 0.045(4) Uiso 0.35 1 d PD B 2
O39 O -0.1322(6) 0.6592(6) 0.0303(5) 0.078(4) Uiso 0.35 1 d PD B 2
O19 O -0.0336(7) 0.6948(9) 0.0163(7) 0.102(8) Uiso 0.35 1 d PD B 2
F19 F -0.1664(7) 0.7324(11) -0.0496(7) 0.162(8) Uiso 0.35 1 d PD B 2
F29 F -0.0849(9) 0.7797(7) -0.0593(5) 0.128(6) Uiso 0.35 1 d PD B 2
C19 C -0.1089(8) 0.7262(7) -0.0414(5) 0.026(5) Uiso 0.35 1 d PD B 2
F39 F -0.0850(6) 0.6837(7) -0.0712(4) 0.062(4) Uiso 0.35 1 d PD B 2
O29 O -0.1220(6) 0.7671(6) 0.0410(6) 0.071(5) Uiso 0.35 1 d PD B 2
S110 S -0.0646(4) 0.7364(5) 0.0034(4) 0.073(3) Uiso 0.20 1 d PD B 3
O110 O -0.0249(8) 0.7697(8) -0.0301(6) 0.039(4) Uiso 0.20 1 d PD B 3
O310 O -0.0972(14) 0.7776(12) 0.0337(9) 0.039(4) Uiso 0.20 1 d PD B 3
O210 O -0.0427(12) 0.6731(10) 0.0195(9) 0.039(4) Uiso 0.20 1 d PD B 3
F210 F -0.1491(10) 0.7687(12) -0.0538(7) 0.054(7) Uiso 0.20 1 d PDU B 3
F110 F -0.1715(10) 0.6960(12) -0.0102(10) 0.120(9) Uiso 0.20 1 d PDU B 3
F310 F -0.1128(9) 0.6701(9) -0.0666(6) 0.035(5) Uiso 0.20 1 d PDU B 3
C110 C -0.1257(10) 0.7157(13) -0.0349(9) 0.23(3) Uiso 0.20 1 d PDU B 3
C86 C 0.0584(4) 0.1880(5) 0.3063(3) 0.045(3) Uiso 0.73 1 d P C 4
C96 C 0.0827(4) 0.1240(4) 0.3025(3) 0.064(3) Uiso 0.73 1 d P C 4
H96 H 0.0976 0.1024 0.3288 0.077 Uiso 0.73 1 calc PR C 4
C106 C 0.0834(4) 0.0959(5) 0.2602(3) 0.071(3) Uiso 0.73 1 d P C 4
H106 H 0.1006 0.0546 0.2580 0.085 Uiso 0.73 1 calc PR C 4
C116 C 0.0610(5) 0.1229(6) 0.2196(4) 0.050(4) Uiso 0.73 1 d P C 4
C126 C 0.0596(5) 0.0926(6) 0.1753(4) 0.075(3) Uiso 0.73 1 d P C 4
H126 H 0.0767 0.0515 0.1713 0.090 Uiso 0.73 1 calc PR C 4
C136 C 0.0335(5) 0.1235(6) 0.1384(5) 0.070(4) Uiso 0.73 1 d P C 4
H136 H 0.0348 0.1051 0.1085 0.084 Uiso 0.73 1 calc PR C 4
C146 C 0.0059(6) 0.1801(6) 0.1454(5) 0.077(5) Uiso 0.73 1 d P C 4
H146 H -0.0163 0.1966 0.1205 0.093 Uiso 0.73 1 calc PR C 4
C156 C 0.0069(5) 0.2169(6) 0.1862(4) 0.084(4) Uiso 0.73 1 d P C 4
H156 H -0.0089 0.2588 0.1880 0.100 Uiso 0.73 1 calc PR C 4
C166 C 0.0336(5) 0.1858(5) 0.2242(4) 0.059(3) Uiso 0.73 1 d P C 4
C176 C 0.0348(4) 0.2176(5) 0.2684(4) 0.057(3) Uiso 0.73 1 d P C 4
H176 H 0.0190 0.2594 0.2712 0.068 Uiso 0.73 1 calc PR C 4
C97 C 0.0686(8) 0.1599(10) 0.2777(8) 0.032(5) Uiso 0.27 1 d P C 5
H97 H 0.0929 0.1351 0.2974 0.039 Uiso 0.27 1 calc PR C 5
C177 C 0.0048(9) 0.2500(10) 0.2669(7) 0.034(5) Uiso 0.27 1 d P C 5
H177 H -0.0138 0.2858 0.2806 0.041 Uiso 0.27 1 calc PR C 5
C117 C 0.0907(9) 0.0879(10) 0.2081(8) 0.042(6) Uiso 0.27 1 d P C 5
H117 H 0.1158 0.0613 0.2258 0.050 Uiso 0.27 1 calc PR C 5
C87 C 0.0415(11) 0.2140(12) 0.2931(11) 0.036(7) Uiso 0.27 1 d P C 5
C167 C -0.0064(10) 0.2373(10) 0.2229(9) 0.049(6) Uiso 0.27 1 d P C 5
H167 H -0.0337 0.2623 0.2061 0.059 Uiso 0.27 1 calc PR C 5
C157 C 0.0253(13) 0.1821(15) 0.1998(12) 0.060(9) Uiso 0.27 1 d P C 5
C107 C 0.0590(12) 0.1424(15) 0.2312(10) 0.038(9) Uiso 0.27 1 d P C 5
C147 C 0.0284(17) 0.175(2) 0.1467(16) 0.092(15) Uiso 0.27 1 d P C 5
H147 H 0.0155 0.2067 0.1253 0.111 Uiso 0.27 1 calc PR C 5
C127 C 0.0840(10) 0.0766(11) 0.1636(8) 0.045(7) Uiso 0.27 1 d P C 5
H127 H 0.1019 0.0391 0.1516 0.054 Uiso 0.27 1 calc PR C 5
C137 C 0.0544(13) 0.1132(13) 0.1342(11) 0.051(9) Uiso 0.27 1 d P C 5
H137 H 0.0498 0.0984 0.1035 0.061 Uiso 0.27 1 calc PR C 5

loop_
_atom_site_aniso_label
_atom_site_aniso_U_11
_atom_site_aniso_U_22
_atom_site_aniso_U_33
_atom_site_aniso_U_23
_atom_site_aniso_U_13
_atom_site_aniso_U_12
Ag2 0.0448(2) 0.0537(3) 0.0500(3) 0.0083(3) -0.0014(3) 0.0059(2)
Ag1 0.0566(3) 0.0550(3) 0.0729(4) -0.0021(3) 0.0053(3) 0.0217(3)
S17 0.0348(10) 0.0679(12) 0.0648(13) 0.0020(10) 0.0007(9) 0.0077(9)
S13 0.0387(9) 0.0476(10) 0.0439(10) 0.0043(8) 0.0006(8) 0.0041(7)
S16 0.0473(10) 0.0481(10) 0.0685(12) 0.0014(9) 0.0056(9) -0.0132(8)
N11 0.032(3) 0.036(3) 0.036(3) -0.003(2) 0.002(2) 0.005(2)
N15 0.032(3) 0.047(3) 0.044(3) -0.001(3) 0.000(3) -0.001(2)
O37 0.043(2) 0.072(3) 0.111(4) 0.020(3) -0.004(3) 0.012(2)
F17 0.091(3) 0.097(3) 0.110(4) -0.029(3) -0.004(3) 0.033(3)
N24 0.049(3) 0.046(3) 0.050(4) -0.008(3) 0.011(3) -0.007(3)
C14 0.065(5) 0.050(4) 0.061(5) -0.003(4) 0.018(5) -0.017(4)
N14 0.035(3) 0.030(3) 0.061(4) -0.002(3) 0.003(3) -0.003(2)
C76 0.036(3) 0.050(4) 0.043(4) 0.006(3) 0.003(3) -0.003(3)
C26 0.030(3) 0.043(4) 0.033(4) 0.008(3) 0.000(3) -0.001(3)
C23 0.036(3) 0.036(4) 0.040(4) -0.001(3) -0.002(3) 0.010(3)
C16 0.035(3) 0.036(3) 0.047(4) 0.009(3) 0.002(3) -0.006(3)
N21 0.036(3) 0.045(3) 0.041(3) 0.004(3) 0.004(3) 0.006(2)
N12 0.052(3) 0.037(3) 0.039(3) 0.002(2) 0.009(3) 0.002(3)
C63 0.066(4) 0.063(4) 0.039(4) 0.001(4) 0.005(4) 0.006(3)
C83 0.031(3) 0.048(4) 0.044(4) 0.003(3) 0.002(3) 0.003(3)
F27 0.135(4) 0.163(4) 0.059(3) 0.005(3) 0.020(3) -0.012(4)
C31 0.045(4) 0.049(4) 0.035(4) 0.004(3) -0.004(3) 0.007(3)
C73 0.034(3) 0.050(4) 0.045(4) -0.006(3) -0.007(3) 0.008(3)
F37 0.087(3) 0.113(4) 0.114(4) -0.026(3) -0.040(3) -0.011(3)
C15 0.042(4) 0.038(4) 0.069(5) -0.004(4) 0.006(4) -0.007(3)
C11 0.040(4) 0.048(4) 0.045(4) 0.014(3) -0.007(3) 0.002(3)
C35 0.043(4) 0.065(5) 0.046(4) -0.002(4) -0.006(4) 0.003(3)
O27 0.036(2) 0.099(4) 0.082(3) -0.004(3) -0.008(2) -0.002(2)
C13 0.041(3) 0.037(4) 0.035(4) -0.002(3) 0.001(3) 0.005(3)
C36 0.032(3) 0.047(4) 0.045(4) 0.010(3) -0.005(3) -0.002(3)
C51 0.054(4) 0.068(4) 0.048(4) -0.015(3) 0.003(3) 0.013(3)
C32 0.046(4) 0.050(4) 0.059(5) -0.008(4) 0.017(4) -0.005(4)
C22 0.082(6) 0.045(5) 0.063(5) 0.004(4) 0.025(4) -0.009(4)
C143 0.038(4) 0.071(5) 0.088(6) 0.019(4) 0.008(4) 0.009(4)
C34 0.043(4) 0.033(4) 0.094(6) 0.013(4) -0.005(4) -0.006(3)
C153 0.030(4) 0.062(5) 0.059(5) 0.009(4) 0.005(4) 0.005(3)
C46 0.033(4) 0.062(5) 0.074(5) 0.022(4) -0.001(3) -0.004(3)
C93 0.043(4) 0.046(4) 0.049(4) 0.011(3) 0.006(3) 0.005(3)
O17 0.053(3) 0.089(3) 0.070(3) 0.017(3) 0.016(2) 0.017(2)
C33 0.060(4) 0.054(4) 0.046(4) -0.009(4) 0.000(4) 0.007(4)
N25 0.039(3) 0.031(3) 0.054(3) 0.007(3) 0.004(3) -0.001(2)
C56 0.030(4) 0.082(5) 0.085(5) 0.018(4) 0.006(4) 0.012(4)
N22 0.055(3) 0.041(3) 0.054(4) 0.009(3) -0.002(3) 0.011(3)
C12 0.073(5) 0.037(4) 0.051(5) -0.001(3) 0.002(4) 0.009(4)
C25 0.052(4) 0.071(5) 0.057(5) -0.012(4) -0.010(4) -0.018(4)
C21 0.050(4) 0.055(4) 0.043(4) -0.003(3) -0.011(3) 0.005(3)
C53 0.091(5) 0.070(5) 0.044(5) -0.017(4) 0.001(4) 0.012(5)
C42 0.108(6) 0.056(5) 0.075(5) 0.024(4) 0.005(5) 0.001(4)
C41 0.040(4) 0.071(5) 0.083(5) 0.012(4) -0.007(4) 0.006(3)
C173 0.048(4) 0.102(6) 0.049(5) -0.018(4) 0.003(4) -0.003(4)
C66 0.049(4) 0.064(4) 0.062(5) 0.015(4) 0.003(4) 0.015(4)
C113 0.055(4) 0.067(5) 0.074(5) -0.002(4) -0.007(4) -0.006(4)
C24 0.055(5) 0.056(5) 0.085(6) -0.023(5) 0.029(4) -0.012(4)
C45 0.076(5) 0.052(4) 0.088(5) 0.002(4) 0.021(4) -0.024(4)
C54 0.064(5) 0.059(5) 0.114(7) 0.013(5) -0.002(5) 0.010(4)
C163 0.043(4) 0.096(6) 0.062(5) 0.002(4) 0.014(4) 0.004(4)
C103 0.051(4) 0.044(4) 0.052(5) 0.009(3) -0.007(4) 0.004(3)
C123 0.060(5) 0.079(6) 0.084(6) -0.007(5) -0.017(5) -0.007(4)
C52 0.051(4) 0.073(5) 0.121(7) 0.001(5) 0.013(5) 0.000(4)
C133 0.036(4) 0.071(6) 0.115(8) 0.012(5) -0.010(5) -0.005(4)
C44 0.103(6) 0.083(5) 0.068(5) -0.020(4) 0.032(5) -0.034(5)
C43 0.095(6) 0.057(5) 0.064(5) -0.012(4) -0.003(5) 0.008(4)
C17 0.068(6) 0.076(6) 0.062(6) -0.004(5) -0.005(5) 0.006(5)
C55 0.075(5) 0.092(6) 0.064(5) 0.008(5) -0.018(4) -0.007(4)
Cl1 0.131(2) 0.171(3) 0.107(2) 0.0017(18) 0.0115(17) -0.019(2)
Cl2 0.117(2) 0.155(2) 0.179(3) 0.026(2) 0.042(2) 0.0251(18)
Cl3 0.143(3) 0.206(3) 0.269(4) -0.114(3) 0.003(3) 0.013(2)
Cl4 0.147(3) 0.195(3) 0.314(5) 0.071(3) -0.025(3) -0.004(3)
C1S 0.100(7) 0.096(7) 0.212(11) 0.025(7) -0.053(8) 0.004(6)
C2S 0.092(7) 0.178(11) 0.201(12) 0.052(9) 0.015(8) -0.027(8)

loop_
_atom_type_symbol
_atom_type_description
_atom_type_scat_dispersion_real
_atom_type_scat_dispersion_imag
_atom_type_scat_source
C C 0.0033 0.0016 'International Tables Vol C Tables 4.2.6.8 and 6.1.1.4'
H H 0.0000 0.0000 'International Tables Vol C Tables 4.2.6.8 and 6.1.1.4'
N N 0.0061 0.0033 'International Tables Vol C Tables 4.2.6.8 and 6.1.1.4'
O O 0.0106 0.0060 'International Tables Vol C Tables 4.2.6.8 and 6.1.1.4'
F F 0.0171 0.0103 'International Tables Vol C Tables 4.2.6.8 and 6.1.1.4'
S S 0.1246 0.1234 'International Tables Vol C Tables 4.2.6.8 and 6.1.1.4'
Ag Ag -0.8971 1.1015 'International Tables Vol C Tables 4.2.6.8 and 6.1.1.4'
Cl Cl 0.1484 0.1585 'International Tables Vol C Tables 4.2.6.8 and 6.1.1.4'

loop_
_geom_angle_atom_site_label_1
_geom_angle_atom_site_label_2
_geom_angle_atom_site_label_3
_geom_angle
_geom_angle_site_symmetry_1
_geom_angle_site_symmetry_3
N24 Ag2 N25 84.25(17) . .
N24 Ag2 S13 129.56(14) . .
N25 Ag2 S13 144.48(11) . .
N24 Ag2 O17 93.20(16) . .
N25 Ag2 O17 93.34(14) . .
S13 Ag2 O17 94.88(10) . .
N22 Ag1 N21 86.57(17) . .
N22 Ag1 S16 147.00(13) . 3
N21 Ag1 S16 119.63(11) . 3
N22 Ag1 O210 103.6(6) . .
N21 Ag1 O210 101.7(5) . .
S16 Ag1 O210 91.0(5) 3 .
N22 Ag1 O19 98.1(4) . .
N21 Ag1 O19 111.4(4) . .
S16 Ag1 O19 90.7(4) 3 .
O210 Ag1 O19 11.2(7) . .
O37 S17 O27 115.6(3) . .
O37 S17 O17 115.4(2) . .
O27 S17 O17 114.0(3) . .
O37 S17 C17 103.5(3) . .
O27 S17 C17 102.8(3) . .
O17 S17 C17 103.1(3) . .
C73 S13 C83 105.1(3) . .
C73 S13 Ag2 109.0(2) . .
C83 S13 Ag2 105.11(19) . .
C86 S16 C36 109.9(4) . .
C86 S16 C87 21.5(7) . .
C36 S16 C87 89.6(8) . .
C86 S16 Ag1 104.4(3) . 3_545
C36 S16 Ag1 112.22(19) . 3_545
C87 S16 Ag1 107.1(6) . 3_545
C31 N11 N21 111.4(4) . .
C31 N11 C13 126.9(5) . .
N21 N11 C13 121.4(4) . .
C35 N15 N25 111.2(5) . .
C35 N15 C16 128.6(5) . .
N25 N15 C16 120.1(5) . .
C14 N24 N14 106.1(5) . .
C14 N24 Ag2 122.2(4) . .
N14 N24 Ag2 117.9(3) . .
N24 C14 C24 110.0(7) . .
N24 C14 C44 122.1(7) . .
C24 C14 C44 128.0(7) . .
N24 N14 C34 110.6(5) . .
N24 N14 C16 121.3(5) . .
C34 N14 C16 128.0(6) . .
C26 C76 C66 120.6(5) . .
C26 C76 H76 119.7 . .
C66 C76 H76 119.7 . .
C76 C26 C36 118.6(5) . .
C76 C26 C16 120.3(5) . .
C36 C26 C16 120.7(5) . .
C73 C23 C33 118.3(5) . .
C73 C23 C13 121.6(5) . .
C33 C23 C13 119.7(5) . .
N15 C16 N14 110.1(4) . .
N15 C16 C26 112.4(4) . .
N14 C16 C26 113.4(4) . .
N15 C16 H16 106.9 . .
N14 C16 H16 106.9 . .
C26 C16 H16 106.9 . .
C11 N21 N11 104.4(4) . .
C11 N21 Ag1 118.3(3) . .
N11 N21 Ag1 110.1(3) . .
C32 N12 N22 112.3(5) . .
C32 N12 C13 127.9(5) . .
N22 N12 C13 119.6(5) . .
C53 C63 C73 120.8(6) . .
C53 C63 H63 119.6 . .
C73 C63 H63 119.6 . .
C93 C83 C173 119.8(5) . .
C93 C83 S13 117.3(5) . .
C173 C83 S13 122.6(5) . .
N11 C31 C21 106.4(5) . .
N11 C31 C51 121.6(5) . .
C21 C31 C51 132.0(6) . .
C23 C73 C63 119.2(5) . .
C23 C73 S13 120.6(5) . .
C63 C73 S13 120.0(5) . .
N25 C15 C25 110.3(6) . .
N25 C15 C45 120.0(6) . .
C25 C15 C45 129.7(6) . .
N21 C11 C21 111.3(5) . .
N21 C11 C41 120.0(6) . .
C21 C11 C41 128.7(6) . .
C25 C35 N15 105.5(6) . .
C25 C35 C55 131.6(6) . .
N15 C35 C55 122.9(6) . .
N11 C13 N12 109.9(4) . .
N11 C13 C23 113.6(4) . .
N12 C13 C23 113.0(4) . .
N11 C13 H13 106.6 . .
N12 C13 H13 106.6 . .
C23 C13 H13 106.6 . .
C46 C36 C26 120.5(5) . .
C46 C36 S16 119.1(4) . .
C26 C36 S16 120.3(4) . .
C31 C51 H51A 109.5 . .
C31 C51 H51B 109.5 . .
H51A C51 H51B 109.5 . .
C31 C51 H51C 109.5 . .
H51A C51 H51C 109.5 . .
H51B C51 H51C 109.5 . .
N12 C32 C22 105.5(6) . .
N12 C32 C52 122.1(6) . .
C22 C32 C52 132.4(6) . .
C32 C22 C12 106.9(6) . .
C32 C22 H22 126.6 . .
C12 C22 H22 126.6 . .
C133 C143 C153 120.7(7) . .
C133 C143 H143 119.6 . .
C153 C143 H143 119.6 . .
C24 C34 N14 105.4(6) . .
C24 C34 C54 133.5(7) . .
N14 C34 C54 121.1(7) . .
C163 C153 C143 123.3(7) . .
C163 C153 C103 117.9(6) . .
C143 C153 C103 118.7(7) . .
C56 C46 C36 120.4(6) . .
C56 C46 H46 119.8 . .
C36 C46 H46 119.8 . .
C83 C93 C103 121.3(6) . .
C83 C93 H93 119.3 . .
C103 C93 H93 119.3 . .
S17 O17 Ag2 126.3(2) . .
C43 C33 C23 121.4(6) . .
C43 C33 H33 119.3 . .
C23 C33 H33 119.3 . .
C15 N25 N15 105.1(5) . .
C15 N25 Ag2 131.7(4) . .
N15 N25 Ag2 123.1(3) . .
C66 C56 C46 120.1(6) . .
C66 C56 H56 120.0 . .
C46 C56 H56 120.0 . .
C12 N22 N12 104.0(5) . .
C12 N22 Ag1 131.3(4) . .
N12 N22 Ag1 122.8(4) . .
N22 C12 C22 111.3(6) . .
N22 C12 C42 119.5(6) . .
C22 C12 C42 129.2(7) . .
C35 C25 C15 107.8(6) . .
C35 C25 H25 126.1 . .
C15 C25 H25 126.1 . .
C31 C21 C11 106.5(5) . .
C31 C21 H21 126.8 . .
C11 C21 H21 126.8 . .
C43 C53 C63 120.2(6) . .
C43 C53 H53 119.9 . .
C63 C53 H53 119.9 . .
C12 C42 H42A 109.5 . .
C12 C42 H42B 109.5 . .
H42A C42 H42B 109.5 . .
C12 C42 H42C 109.5 . .
H42A C42 H42C 109.5 . .
H42B C42 H42C 109.5 . .
C11 C41 H41A 109.5 . .
C11 C41 H41B 109.5 . .
H41A C41 H41B 109.5 . .
C11 C41 H41C 109.5 . .
H41A C41 H41C 109.5 . .
H41B C41 H41C 109.5 . .
C163 C173 C83 120.3(6) . .
C163 C173 H173 119.9 . .
C83 C173 H173 119.9 . .
C56 C66 C76 119.8(6) . .
C56 C66 H66 120.1 . .
C76 C66 H66 120.1 . .
C123 C113 C103 120.2(7) . .
C123 C113 H113 119.9 . .
C103 C113 H113 119.9 . .
C34 C24 C14 108.0(6) . .
C34 C24 H24 126.0 . .
C14 C24 H24 126.0 . .
C15 C45 H45A 109.5 . .
C15 C45 H45B 109.5 . .
H45A C45 H45B 109.5 . .
C15 C45 H45C 109.5 . .
H45A C45 H45C 109.5 . .
H45B C45 H45C 109.5 . .
C34 C54 H54A 109.5 . .
C34 C54 H54B 109.5 . .
H54A C54 H54B 109.5 . .
C34 C54 H54C 109.5 . .
H54A C54 H54C 109.5 . .
H54B C54 H54C 109.5 . .
C173 C163 C153 121.8(6) . .
C173 C163 H163 119.1 . .
C153 C163 H163 119.1 . .
C113 C103 C153 118.9(6) . .
C113 C103 C93 122.3(6) . .
C153 C103 C93 118.8(6) . .
C133 C123 C113 120.0(7) . .
C133 C123 H123 120.0 . .
C113 C123 H123 120.0 . .
C32 C52 H52A 109.5 . .
C32 C52 H52B 109.5 . .
H52A C52 H52B 109.5 . .
C32 C52 H52C 109.5 . .
H52A C52 H52C 109.5 . .
H52B C52 H52C 109.5 . .
C143 C133 C123 121.4(7) . .
C143 C133 H133 119.3 . .
C123 C133 H133 119.3 . .
C14 C44 H44A 109.5 . .
C14 C44 H44B 109.5 . .
H44A C44 H44B 109.5 . .
C14 C44 H44C 109.5 . .
H44A C44 H44C 109.5 . .
H44B C44 H44C 109.5 . .
C53 C43 C33 120.1(6) . .
C53 C43 H43 120.0 . .
C33 C43 H43 120.0 . .
F27 C17 F37 109.1(7) . .
F27 C17 F17 107.2(6) . .
F37 C17 F17 107.6(6) . .
F27 C17 S17 111.2(5) . .
F37 C17 S17 111.7(5) . .
F17 C17 S17 110.0(5) . .
C35 C55 H55A 109.5 . .
C35 C55 H55B 109.5 . .
H55A C55 H55B 109.5 . .
C35 C55 H55C 109.5 . .
H55A C55 H55C 109.5 . .
H55B C55 H55C 109.5 . .
Cl1 C1S Cl2 113.0(5) . .
Cl1 C1S H1S1 109.0 . .
Cl2 C1S H1S1 109.0 . .
Cl1 C1S H1S2 109.0 . .
Cl2 C1S H1S2 109.0 . .
H1S1 C1S H1S2 107.8 . .
Cl4 C2S Cl3 110.6(6) . .
Cl4 C2S H2S1 109.5 . .
Cl3 C2S H2S1 109.5 . .
Cl4 C2S H2S2 109.5 . .
Cl3 C2S H2S2 109.5 . .
H2S1 C2S H2S2 108.1 . .
O38 S18 O18 108.4(9) . .
O38 S18 O28 116.8(10) . .
O18 S18 O28 111.5(8) . .
O38 S18 C18 106.2(10) . .
O18 S18 C18 105.9(8) . .
O28 S18 C18 107.5(9) . .
F28 C18 F38 108.1(17) . .
F28 C18 F18 104.8(15) . .
F38 C18 F18 101.8(14) . .
F28 C18 S18 111.9(13) . .
F38 C18 S18 116.1(14) . .
F18 C18 S18 113.0(12) . .
O39 S19 O29 105.5(10) . .
O39 S19 O19 113.5(11) . .
O29 S19 O19 127.8(12) . .
O39 S19 C19 105.1(9) . .
O29 S19 C19 103.1(10) . .
O19 S19 C19 99.0(11) . .
S19 O19 Ag1 116.4(11) . .
F19 C19 F29 104.6(15) . .
F19 C19 F39 110.2(15) . .
F29 C19 F39 97.6(14) . .
F19 C19 S19 110.6(14) . .
F29 C19 S19 116.4(12) . .
F39 C19 S19 116.2(11) . .
O310 S110 O210 121.0(16) . .
O310 S110 O110 115.7(14) . .
O210 S110 O110 114.1(14) . .
O310 S110 C110 96.6(17) . .
O210 S110 C110 103.7(15) . .
O110 S110 C110 100.3(13) . .
S110 O210 Ag1 118.6(15) . .
F110 C110 F210 99(2) . .
F110 C110 F310 109(2) . .
F210 C110 F310 113(2) . .
F110 C110 S110 110.2(18) . .
F210 C110 S110 110.8(17) . .
F310 C110 S110 114.1(16) . .
C176 C86 C96 120.4(10) . .
C176 C86 S16 124.0(9) . .
C96 C86 S16 115.6(7) . .
C106 C96 C86 118.0(10) . .
C106 C96 H96 121.0 . .
C86 C96 H96 121.0 . .
C96 C106 C116 125.4(11) . .
C96 C106 H106 117.3 . .
C116 C106 H106 117.3 . .
C106 C116 C126 125.7(12) . .
C106 C116 C166 116.2(12) . .
C126 C116 C166 118.0(12) . .
C136 C126 C116 119.8(12) . .
C136 C126 H126 120.1 . .
C116 C126 H126 120.1 . .
C146 C136 C126 119.4(14) . .
C146 C136 H136 120.3 . .
C126 C136 H136 120.3 . .
C136 C146 C156 126.3(13) . .
C136 C146 H146 116.8 . .
C156 C146 H146 116.8 . .
C146 C156 C166 114.3(13) . .
C146 C156 H156 122.9 . .
C166 C156 H156 122.9 . .
C156 C166 C176 119.2(11) . .
C156 C166 C116 121.7(12) . .
C176 C166 C116 119.1(12) . .
C86 C176 C166 120.8(11) . .
C86 C176 H176 119.6 . .
C166 C176 H176 119.6 . .
C87 C97 C107 117(3) . .
C87 C97 H97 121.4 . .
C107 C97 H97 121.4 . .
C167 C177 C87 123(2) . .
C167 C177 H177 118.4 . .
C87 C177 H177 118.4 . .
C127 C117 C107 121(2) . .
C127 C117 H117 119.5 . .
C107 C117 H117 119.5 . .
C177 C87 C97 124(3) . .
C177 C87 S16 128.9(19) . .
C97 C87 S16 107(2) . .
C177 C167 C157 119(3) . .
C177 C167 H167 120.5 . .
C157 C167 H167 120.5 . .
C107 C157 C167 114(3) . .
C107 C157 C147 123(3) . .
C167 C157 C147 122(3) . .
C97 C107 C157 122(3) . .
C97 C107 C117 123(2) . .
C157 C107 C117 114(3) . .
C137 C147 C157 110(3) . .
C137 C147 H147 125.0 . .
C157 C147 H147 125.0 . .
C117 C127 C137 126(3) . .
C117 C127 H127 117.2 . .
C137 C127 H127 117.2 . .
C127 C137 C147 124(3) . .
C127 C137 H137 118.1 . .
C147 C137 H137 118.1 . .

loop_
_geom_bond_atom_site_label_1
_geom_bond_atom_site_label_2
_geom_bond_distance
_geom_bond_site_symmetry_2
Ag2 N24 2.278(5) .
Ag2 N25 2.291(5) .
Ag2 S13 2.4326(15) .
Ag2 O17 2.527(4) .
Ag1 N22 2.231(5) .
Ag1 N21 2.342(4) .
Ag1 S16 2.4294(16) 3
Ag1 O210 2.53(2) .
Ag1 O19 2.57(2) .
S17 O37 1.424(4) .
S17 O27 1.432(4) .
S17 O17 1.449(4) .
S17 C17 1.822(7) .
S13 C73 1.780(6) .
S13 C83 1.781(5) .
S16 C86 1.741(10) .
S16 C36 1.779(5) .
S16 C87 2.02(3) .
S16 Ag1 2.4294(16) 3_545
N11 C31 1.362(6) .
N11 N21 1.377(5) .
N11 C13 1.438(6) .
N15 C35 1.362(7) .
N15 N25 1.373(5) .
N15 C16 1.457(6) .
F17 C17 1.334(7) .
N24 C14 1.318(7) .
N24 N14 1.368(6) .
C14 C24 1.383(8) .
C14 C44 1.482(8) .
N14 C34 1.372(7) .
N14 C16 1.460(6) .
C76 C26 1.382(7) .
C76 C66 1.404(7) .
C76 H76 0.9300 .
C26 C36 1.396(7) .
C26 C16 1.523(7) .
C23 C73 1.393(7) .
C23 C33 1.397(7) .
C23 C13 1.522(7) .
C16 H16 0.9800 .
N21 C11 1.342(6) .
N12 C32 1.346(6) .
N12 N22 1.368(5) .
N12 C13 1.472(6) .
C63 C53 1.371(8) .
C63 C73 1.417(7) .
C63 H63 0.9300 .
C83 C93 1.360(7) .
C83 C173 1.392(7) .
F27 C17 1.307(7) .
C31 C21 1.369(7) .
C31 C51 1.487(7) .
F37 C17 1.311(7) .
C15 N25 1.328(6) .
C15 C25 1.381(8) .
C15 C45 1.497(8) .
C11 C21 1.387(7) .
C11 C41 1.500(7) .
C35 C25 1.359(8) .
C35 C55 1.474(8) .
C13 H13 0.9800 .
C36 C46 1.385(7) .
C51 H51A 0.9600 .
C51 H51B 0.9600 .
C51 H51C 0.9600 .
C32 C22 1.361(8) .
C32 C52 1.491(8) .
C22 C12 1.377(8) .
C22 H22 0.9300 .
C143 C133 1.344(8) .
C143 C153 1.407(8) .
C143 H143 0.9300 .
C34 C24 1.356(8) .
C34 C54 1.468(8) .
C153 C163 1.407(8) .
C153 C103 1.415(8) .
C46 C56 1.376(8) .
C46 H46 0.9300 .
C93 C103 1.424(7) .
C93 H93 0.9300 .
C33 C43 1.387(8) .
C33 H33 0.9300 .
C56 C66 1.372(8) .
C56 H56 0.9300 .
N22 C12 1.323(7) .
C12 C42 1.484(8) .
C25 H25 0.9300 .
C21 H21 0.9300 .
C53 C43 1.362(8) .
C53 H53 0.9300 .
C42 H42A 0.9600 .
C42 H42B 0.9600 .
C42 H42C 0.9600 .
C41 H41A 0.9600 .
C41 H41B 0.9600 .
C41 H41C 0.9600 .
C173 C163 1.372(8) .
C173 H173 0.9300 .
C66 H66 0.9300 .
C113 C123 1.388(8) .
C113 C103 1.395(8) .
C113 H113 0.9300 .
C24 H24 0.9300 .
C45 H45A 0.9600 .
C45 H45B 0.9600 .
C45 H45C 0.9600 .
C54 H54A 0.9600 .
C54 H54B 0.9600 .
C54 H54C 0.9600 .
C163 H163 0.9300 .
C123 C133 1.371(9) .
C123 H123 0.9300 .
C52 H52A 0.9600 .
C52 H52B 0.9600 .
C52 H52C 0.9600 .
C133 H133 0.9300 .
C44 H44A 0.9600 .
C44 H44B 0.9600 .
C44 H44C 0.9600 .
C43 H43 0.9300 .
C55 H55A 0.9600 .
C55 H55B 0.9600 .
C55 H55C 0.9600 .
Cl1 C1S 1.692(9) .
Cl2 C1S 1.775(10) .
Cl3 C2S 1.757(10) .
Cl4 C2S 1.649(9) .
C1S H1S1 0.9700 .
C1S H1S2 0.9700 .
C2S H2S1 0.9700 .
C2S H2S2 0.9700 .
O18 S18 1.420(11) .
S18 O38 1.363(11) .
S18 O28 1.448(12) .
S18 C18 1.793(15) .
F38 C18 1.289(15) .
F18 C18 1.322(15) .
C18 F28 1.279(16) .
S19 O39 1.389(13) .
S19 O29 1.427(13) .
S19 O19 1.439(14) .
S19 C19 1.762(13) .
F19 C19 1.316(16) .
F29 C19 1.322(16) .
C19 F39 1.327(14) .
S110 O310 1.409(16) .
S110 O210 1.460(16) .
S110 O110 1.472(14) .
S110 C110 1.804(18) .
F210 C110 1.317(19) .
F110 C110 1.309(19) .
F310 C110 1.329(18) .
C86 C176 1.344(13) .
C86 C96 1.423(12) .
C96 C106 1.333(11) .
C96 H96 0.9300 .
C106 C116 1.376(14) .
C106 H106 0.9300 .
C116 C126 1.403(14) .
C116 C166 1.432(16) .
C126 C136 1.359(15) .
C126 H126 0.9300 .
C136 C146 1.330(18) .
C136 H136 0.9300 .
C146 C156 1.381(17) .
C146 H146 0.9300 .
C156 C166 1.389(16) .
C156 H156 0.9300 .
C166 C176 1.415(12) .
C176 H176 0.9300 .
C97 C87 1.34(3) .
C97 C107 1.39(3) .
C97 H97 0.9300 .
C177 C167 1.30(3) .
C177 C87 1.33(4) .
C177 H177 0.9300 .
C117 C127 1.29(3) .
C117 C107 1.48(4) .
C117 H117 0.9300 .
C167 C157 1.49(4) .
C167 H167 0.9300 .
C157 C107 1.43(5) .
C157 C147 1.52(5) .
C147 C137 1.44(5) .
C147 H147 0.9300 .
C127 C137 1.30(3) .
C127 H127 0.9300 .
C137 H137 0.9300 .
